data_7030820
loop_
_publ_author_name
'Leich, Valeri'
'Lamberts, Kevin'
'Spaniol, Thomas P.'
'Okuda, Jun'

_publ_section_title
;
 Crown ether adducts of light alkali metal triphenylsilyls: synthesis,
 structure and hydrosilylation catalysis.
;
_journal_issue 38
_journal_name_full 'Dalton transactions (Cambridge, England : 2003)'
_journal_page_first 14315
_journal_page_last 14321
_journal_paper_doi 10.1039/c4dt00916a
_journal_volume 43
_journal_year 2014
_chemical_formula_moiety 'C34 H47 K O7 Si'
_chemical_formula_sum 'C34 H47 K O7 Si'
_chemical_formula_weight 634.90
_chemical_name_systematic
;
 ?
;
_space_group_crystal_system monoclinic
_space_group_IT_number 9
_space_group_name_Hall 'C -2yc'
_space_group_name_H-M_alt 'C 1 c 1'
_symmetry_space_group_name_Hall 'C -2yc'
_symmetry_space_group_name_H-M 'C 1 c 1'
_atom_sites_solution_hydrogens geom
_audit_creation_method SHELXL-2013
_cell_angle_alpha 90
_cell_angle_beta 112.535(5)
_cell_angle_gamma 90
_cell_formula_units_Z 4
_cell_length_a 19.801(6)
_cell_length_b 14.731(4)
_cell_length_c 12.752(4)
_cell_measurement_temperature 100(2)
_cell_volume 3435.6(18)
_computing_structure_refinement 'SHELXL-2013 (Sheldrick, 2013)'
_diffrn_ambient_temperature 100(2)
_diffrn_measured_fraction_theta_full 0.999
_diffrn_measured_fraction_theta_max 0.998
_diffrn_measurement_device_type 'Bruker APEX CCD'
_diffrn_measurement_method 'omega scans'
_diffrn_radiation_monochromator 'multilayer optics'
_diffrn_radiation_source microsource
_diffrn_radiation_type MoK\a
_diffrn_radiation_wavelength 0.71073
_diffrn_reflns_av_R_equivalents 0.0765
_diffrn_reflns_av_unetI/netI 0.0852
_diffrn_reflns_Laue_measured_fraction_full 0.999
_diffrn_reflns_Laue_measured_fraction_max 0.998
_diffrn_reflns_limit_h_max 24
_diffrn_reflns_limit_h_min -24
_diffrn_reflns_limit_k_max 18
_diffrn_reflns_limit_k_min -18
_diffrn_reflns_limit_l_max 15
_diffrn_reflns_limit_l_min -13
_diffrn_reflns_number 12783
_diffrn_reflns_point_group_measured_fraction_full 0.900
_diffrn_reflns_point_group_measured_fraction_max 0.887
_diffrn_reflns_theta_full 25.242
_diffrn_reflns_theta_max 26.361
_diffrn_reflns_theta_min 1.775
_exptl_absorpt_coefficient_mu 0.234
_exptl_absorpt_correction_T_max 0.745
_exptl_absorpt_correction_T_min 0.367
_exptl_absorpt_correction_type multi-scan
_exptl_absorpt_process_details TWINABS
_exptl_crystal_colour brown
_exptl_crystal_density_diffrn 1.227
_exptl_crystal_description block
_exptl_crystal_F_000 1360
_exptl_crystal_size_max 0.500
_exptl_crystal_size_mid 0.450
_exptl_crystal_size_min 0.420
_refine_diff_density_max 0.751
_refine_diff_density_min -0.469
_refine_diff_density_rms 0.080
_refine_ls_abs_structure_details
;
 Classical Flack method preferred over Parsons because s.u. lower.
;
_refine_ls_abs_structure_Flack 0.00(9)
_refine_ls_extinction_method none
_refine_ls_goodness_of_fit_ref 1.080
_refine_ls_hydrogen_treatment constr
_refine_ls_matrix_type full
_refine_ls_number_parameters 389
_refine_ls_number_reflns 7033
_refine_ls_number_restraints 2
_refine_ls_restrained_S_all 1.080
_refine_ls_R_factor_all 0.0803
_refine_ls_R_factor_gt 0.0715
_refine_ls_shift/su_max 0.016
_refine_ls_shift/su_mean 0.003
_refine_ls_structure_factor_coef Fsqd
_refine_ls_weighting_details
;
 w=1/[\s^2^(Fo^2^)+(0.1000P)^2^+4.0000P]
 where P=(Fo^2^+2Fc^2^)/3
;
_refine_ls_weighting_scheme calc
_refine_ls_wR_factor_gt 0.1862
_refine_ls_wR_factor_ref 0.1944
_reflns_Friedel_coverage 0.775
_reflns_Friedel_fraction_full 0.800
_reflns_Friedel_fraction_max 0.776
_reflns_number_gt 6143
_reflns_number_total 7033
_reflns_threshold_expression 'I > 2\s(I)'
_cod_data_source_file c4dt00916a2.cif
_cod_data_source_block 4
_cod_depositor_comments 'Adding full bibliography for 7030818--7030820.cif.'
_cod_database_code 7030820
_shelx_space_group_comment
;
The symmetry employed for this shelxl refinement is uniquely defined
by the following loop, which should always be used as a source of
symmetry information in preference to the above space-group names.
They are only intended as comments.
;
_shelx_estimated_absorpt_t_min 0.892
_shelx_estimated_absorpt_t_max 0.908
_shelxl_version_number 2013-2

loop_
_space_group_symop_operation_xyz
'x, y, z'
'x, -y, z+1/2'
'x+1/2, y+1/2, z'
'x+1/2, -y+1/2, z+1/2'

loop_
_atom_site_label
_atom_site_type_symbol
_atom_site_fract_x
_atom_site_fract_y
_atom_site_fract_z
_atom_site_U_iso_or_equiv
_atom_site_adp_type
_atom_site_occupancy
_atom_site_site_symmetry_order
_atom_site_calc_flag
_atom_site_refinement_flags_posn
_atom_site_refinement_flags_adp
K1 K 0.13614(9) 0.25764(10) -0.04277(13) 0.0237(4) Uani 1 1 d . .
Si1 Si 0.01081(11) 0.22851(14) 0.08264(17) 0.0250(5) Uani 1 1 d . .
O1 O 0.1054(3) 0.0852(4) -0.1413(5) 0.0312(12) Uani 1 1 d . .
O7 O 0.2484(3) 0.2922(4) -0.1194(5) 0.0313(13) Uani 1 1 d . .
O2 O 0.0528(3) 0.2400(4) -0.2772(5) 0.0310(14) Uani 1 1 d . .
O3 O 0.0668(3) 0.4099(4) -0.1700(5) 0.0303(13) Uani 1 1 d . .
O6 O 0.2233(3) 0.1055(4) 0.0724(5) 0.0296(13) Uani 1 1 d . .
O5 O 0.2390(3) 0.2772(4) 0.1730(5) 0.0294(13) Uani 1 1 d . .
O4 O 0.1847(3) 0.4331(4) 0.0443(5) 0.0301(13) Uani 1 1 d . .
C1 C 0.0471(4) 0.2071(5) 0.2455(7) 0.0254(16) Uani 1 1 d . .
C7 C -0.0435(4) 0.3386(5) 0.0783(7) 0.0270(17) Uani 1 1 d . .
C13 C -0.0686(4) 0.1425(5) 0.0311(6) 0.0249(16) Uani 1 1 d . .
C8 C -0.0646(4) 0.3694(5) 0.1660(8) 0.0320(18) Uani 1 1 d . .
H10 H -0.0502 0.3361 0.2349 0.038 Uiso 1 1 calc R U
C9 C -0.1061(5) 0.4476(6) 0.1531(9) 0.041(2) Uani 1 1 d . .
H9 H -0.1193 0.4667 0.2138 0.049 Uiso 1 1 calc R U
C15 C -0.1872(4) 0.0816(5) 0.0160(7) 0.0308(17) Uani 1 1 d . .
H14 H -0.2303 0.0885 0.0311 0.037 Uiso 1 1 calc R U
C2 C 0.0126(4) 0.1563(5) 0.3028(7) 0.0268(16) Uani 1 1 d . .
H5 H -0.0316 0.1255 0.2602 0.032 Uiso 1 1 calc R U
C10 C -0.1288(4) 0.4982(6) 0.0548(8) 0.037(2) Uani 1 1 d . .
H8 H -0.1576 0.5513 0.0472 0.044 Uiso 1 1 calc R U
C11 C -0.1086(5) 0.4697(6) -0.0328(8) 0.039(2) Uani 1 1 d . .
H7 H -0.1236 0.5033 -0.1016 0.047 Uiso 1 1 calc R U
C4 C 0.1055(5) 0.1924(5) 0.4846(7) 0.0329(18) Uani 1 1 d . .
H3 H 0.1244 0.1881 0.5651 0.039 Uiso 1 1 calc R U
C16 C -0.1772(4) 0.0037(5) -0.0373(7) 0.0317(18) Uani 1 1 d . .
H13 H -0.2130 -0.0430 -0.0586 0.038 Uiso 1 1 calc R U
C5 C 0.1423(5) 0.2418(6) 0.4307(8) 0.034(2) Uani 1 1 d . .
H2 H 0.1871 0.2713 0.4737 0.041 Uiso 1 1 calc R U
C33 C 0.2850(5) 0.2025(6) -0.2400(8) 0.0365(19) Uani 1 1 d . .
H42 H 0.2615 0.1438 -0.2370 0.044 Uiso 1 1 calc R U
H43 H 0.2971 0.2041 -0.3084 0.044 Uiso 1 1 calc R U
C31 C 0.3188(5) 0.2551(6) -0.0520(7) 0.0336(19) Uani 1 1 d . .
H46 H 0.3136 0.2055 -0.0033 0.040 Uiso 1 1 calc R U
H47 H 0.3506 0.3027 -0.0027 0.040 Uiso 1 1 calc R U
C27 C 0.2836(5) 0.2025(6) 0.2313(7) 0.0315(18) Uani 1 1 d . .
H22 H 0.2985 0.2097 0.3144 0.038 Uiso 1 1 calc R U
H23 H 0.3282 0.1994 0.2140 0.038 Uiso 1 1 calc R U
C25 C 0.2171(5) 0.4344(5) 0.1643(7) 0.0342(19) Uani 1 1 d . .
H26 H 0.1792 0.4238 0.1958 0.041 Uiso 1 1 calc R U
H27 H 0.2394 0.4946 0.1906 0.041 Uiso 1 1 calc R U
C21 C 0.0069(4) 0.3145(6) -0.3274(7) 0.0341(19) Uani 1 1 d . .
H34 H -0.0360 0.3142 -0.3055 0.041 Uiso 1 1 calc R U
H35 H -0.0109 0.3101 -0.4112 0.041 Uiso 1 1 calc R U
C34 C 0.2376(5) 0.2820(7) -0.2366(8) 0.038(2) Uani 1 1 d . .
H40 H 0.2527 0.3377 -0.2653 0.046 Uiso 1 1 calc R U
H41 H 0.1856 0.2696 -0.2835 0.046 Uiso 1 1 calc R U
C23 C 0.1003(5) 0.4950(5) -0.1272(7) 0.0318(19) Uani 1 1 d . .
H30 H 0.0649 0.5448 -0.1599 0.038 Uiso 1 1 calc R U
H31 H 0.1426 0.5047 -0.1492 0.038 Uiso 1 1 calc R U
C3 C 0.0407(4) 0.1493(6) 0.4197(7) 0.0317(18) Uani 1 1 d . .
H4 H 0.0155 0.1146 0.4560 0.038 Uiso 1 1 calc R U
C17 C -0.1143(5) -0.0049(6) -0.0588(8) 0.0328(18) Uani 1 1 d . .
H12 H -0.1069 -0.0574 -0.0964 0.039 Uiso 1 1 calc R U
C22 C 0.0493(5) 0.4006(6) -0.2880(7) 0.0313(18) Uani 1 1 d . .
H32 H 0.0946 0.3985 -0.3033 0.038 Uiso 1 1 calc R U
H33 H 0.0198 0.4531 -0.3292 0.038 Uiso 1 1 calc R U
C14 C -0.1342(4) 0.1504(5) 0.0479(7) 0.0307(17) Uani 1 1 d . .
H15 H -0.1431 0.2041 0.0819 0.037 Uiso 1 1 calc R U
C32 C 0.3517(5) 0.2193(6) -0.1330(8) 0.0350(19) Uani 1 1 d . .
H44 H 0.3846 0.2646 -0.1460 0.042 Uiso 1 1 calc R U
H45 H 0.3792 0.1624 -0.1042 0.042 Uiso 1 1 calc R U
C26 C 0.2745(5) 0.3621(6) 0.2056(7) 0.0314(18) Uani 1 1 d . .
H24 H 0.3113 0.3704 0.1713 0.038 Uiso 1 1 calc R U
H25 H 0.2997 0.3653 0.2892 0.038 Uiso 1 1 calc R U
C24 C 0.1251(5) 0.4954(6) -0.0016(8) 0.0329(19) Uani 1 1 d . .
H28 H 0.1409 0.5572 0.0280 0.039 Uiso 1 1 calc R U
H29 H 0.0844 0.4771 0.0208 0.039 Uiso 1 1 calc R U
C28 C 0.2390(5) 0.1178(6) 0.1915(7) 0.0321(19) Uani 1 1 d . .
H20 H 0.2664 0.0648 0.2350 0.039 Uiso 1 1 calc R U
H21 H 0.1928 0.1231 0.2040 0.039 Uiso 1 1 calc R U
C19 C 0.0694(5) 0.0783(6) -0.2601(7) 0.036(2) Uani 1 1 d . .
H38 H 0.0441 0.0191 -0.2808 0.044 Uiso 1 1 calc R U
H39 H 0.1052 0.0830 -0.2969 0.044 Uiso 1 1 calc R U
C30 C 0.1619(5) 0.0188(6) -0.0947(7) 0.0308(18) Uani 1 1 d . .
H16 H 0.2033 0.0322 -0.1175 0.037 Uiso 1 1 calc R U
H17 H 0.1429 -0.0424 -0.1228 0.037 Uiso 1 1 calc R U
C20 C 0.0142(5) 0.1556(6) -0.2994(7) 0.035(2) Uani 1 1 d . .
H36 H -0.0153 0.1497 -0.3817 0.042 Uiso 1 1 calc R U
H37 H -0.0192 0.1532 -0.2583 0.042 Uiso 1 1 calc R U
C29 C 0.1864(5) 0.0223(6) 0.0309(7) 0.035(2) Uani 1 1 d . .
H18 H 0.1436 0.0171 0.0525 0.042 Uiso 1 1 calc R U
H19 H 0.2196 -0.0292 0.0652 0.042 Uiso 1 1 calc R U
C12 C -0.0666(5) 0.3923(6) -0.0199(7) 0.0328(18) Uani 1 1 d . .
H6 H -0.0528 0.3746 -0.0805 0.039 Uiso 1 1 calc R U
C6 C 0.1130(5) 0.2477(6) 0.3129(7) 0.0300(18) Uani 1 1 d . .
H1 H 0.1391 0.2810 0.2768 0.036 Uiso 1 1 calc R U
C18 C -0.0611(4) 0.0641(5) -0.0253(7) 0.0271(17) Uani 1 1 d . .
H11 H -0.0184 0.0571 -0.0415 0.033 Uiso 1 1 calc R U

loop_
_atom_site_aniso_label
_atom_site_aniso_U_11
_atom_site_aniso_U_22
_atom_site_aniso_U_33
_atom_site_aniso_U_23
_atom_site_aniso_U_13
_atom_site_aniso_U_12
K1 0.0252(7) 0.0231(8) 0.0222(8) 0.0000(7) 0.0085(6) 0.0000(7)
Si1 0.0251(10) 0.0262(11) 0.0244(11) -0.0010(9) 0.0102(9) -0.0005(9)
O1 0.035(3) 0.029(3) 0.023(3) -0.002(2) 0.004(2) 0.005(2)
O7 0.031(3) 0.032(3) 0.036(3) -0.009(2) 0.018(3) -0.001(2)
O2 0.031(3) 0.033(3) 0.028(3) 0.002(2) 0.009(3) 0.004(2)
O3 0.032(3) 0.028(3) 0.030(3) 0.001(2) 0.010(2) -0.002(2)
O6 0.034(3) 0.026(3) 0.025(3) 0.001(2) 0.007(2) 0.002(2)
O5 0.031(3) 0.026(3) 0.026(3) -0.004(2) 0.004(2) -0.003(2)
O4 0.035(3) 0.027(3) 0.029(3) 0.000(2) 0.013(3) 0.000(2)
C1 0.025(4) 0.024(4) 0.029(4) 0.002(3) 0.012(3) 0.001(3)
C7 0.023(4) 0.024(4) 0.032(4) 0.004(3) 0.008(3) -0.003(3)
C13 0.025(4) 0.024(4) 0.023(4) 0.002(3) 0.005(3) -0.001(3)
C8 0.039(4) 0.023(4) 0.040(5) 0.006(3) 0.021(4) -0.002(3)
C9 0.042(5) 0.034(5) 0.052(6) -0.004(4) 0.023(4) 0.001(4)
C15 0.026(4) 0.031(4) 0.032(4) 0.003(3) 0.007(3) 0.002(3)
C2 0.021(4) 0.026(4) 0.030(4) 0.000(3) 0.006(3) 0.000(3)
C10 0.031(4) 0.023(4) 0.050(6) 0.006(4) 0.007(4) 0.002(3)
C11 0.036(5) 0.029(5) 0.037(5) 0.008(4) -0.003(4) -0.002(4)
C4 0.046(5) 0.025(4) 0.025(4) 0.001(3) 0.010(4) -0.003(4)
C16 0.027(4) 0.023(4) 0.036(5) 0.005(3) 0.002(3) -0.003(3)
C5 0.029(4) 0.032(5) 0.034(5) -0.001(4) 0.004(4) -0.003(3)
C33 0.037(5) 0.039(5) 0.037(5) -0.003(4) 0.019(4) 0.000(4)
C31 0.043(5) 0.028(4) 0.027(4) 0.003(3) 0.010(4) -0.001(4)
C27 0.033(4) 0.033(5) 0.023(4) 0.000(3) 0.006(4) 0.002(4)
C25 0.053(5) 0.022(4) 0.023(4) -0.002(3) 0.010(4) -0.004(4)
C21 0.030(4) 0.038(5) 0.028(5) 0.000(4) 0.002(4) 0.002(4)
C34 0.032(5) 0.045(5) 0.033(5) -0.004(4) 0.008(4) 0.007(4)
C23 0.033(4) 0.025(4) 0.033(5) 0.002(3) 0.008(4) 0.000(3)
C3 0.032(4) 0.032(4) 0.030(4) 0.008(3) 0.011(3) 0.001(3)
C17 0.033(4) 0.025(4) 0.033(5) -0.002(3) 0.005(3) 0.004(3)
C22 0.037(5) 0.026(4) 0.028(4) 0.007(3) 0.009(4) 0.011(3)
C14 0.033(4) 0.025(4) 0.030(4) -0.007(3) 0.008(3) -0.002(3)
C32 0.033(4) 0.031(5) 0.041(5) 0.003(4) 0.014(4) 0.001(3)
C26 0.040(4) 0.029(4) 0.023(4) -0.004(3) 0.009(4) -0.005(4)
C24 0.034(4) 0.026(4) 0.039(5) 0.004(4) 0.015(4) 0.000(3)
C28 0.043(5) 0.027(4) 0.025(4) 0.006(3) 0.012(4) 0.008(4)
C19 0.042(5) 0.032(5) 0.030(5) -0.006(4) 0.008(4) -0.004(4)
C30 0.035(4) 0.027(4) 0.029(4) -0.004(3) 0.011(4) -0.005(3)
C20 0.035(5) 0.040(5) 0.022(4) -0.008(4) 0.003(4) -0.007(4)
C29 0.037(5) 0.031(5) 0.034(5) 0.002(4) 0.011(4) 0.003(4)
C12 0.035(4) 0.027(4) 0.032(5) 0.000(3) 0.008(4) -0.003(3)
C6 0.034(4) 0.028(4) 0.028(5) -0.003(3) 0.012(4) -0.006(3)
C18 0.030(4) 0.019(4) 0.029(4) 0.001(3) 0.008(3) 0.006(3)

loop_
_atom_type_symbol
_atom_type_description
_atom_type_scat_dispersion_real
_atom_type_scat_dispersion_imag
_atom_type_scat_source
C C 0.0033 0.0016 'International Tables Vol C Tables 4.2.6.8 and 6.1.1.4'
H H 0.0000 0.0000 'International Tables Vol C Tables 4.2.6.8 and 6.1.1.4'
K K 0.2009 0.2494 'International Tables Vol C Tables 4.2.6.8 and 6.1.1.4'
O O 0.0106 0.0060 'International Tables Vol C Tables 4.2.6.8 and 6.1.1.4'
Si Si 0.0817 0.0704 'International Tables Vol C Tables 4.2.6.8 and 6.1.1.4'

loop_
_geom_angle_atom_site_label_1
_geom_angle_atom_site_label_2
_geom_angle_atom_site_label_3
_geom_angle
O5 K1 O1 119.80(17)
O5 K1 O7 86.95(17)
O1 K1 O7 94.21(17)
O5 K1 O3 120.54(17)
O1 K1 O3 119.58(18)
O7 K1 O3 86.06(17)
O5 K1 O2 169.26(18)
O1 K1 O2 60.10(17)
O7 K1 O2 82.38(18)
O3 K1 O2 60.12(17)
O5 K1 O4 60.00(17)
O1 K1 O4 171.20(19)
O7 K1 O4 77.00(16)
O3 K1 O4 60.89(17)
O2 K1 O4 118.22(17)
O5 K1 O6 59.87(17)
O1 K1 O6 60.28(16)
O7 K1 O6 85.29(17)
O3 K1 O6 171.31(18)
O2 K1 O6 117.65(17)
O4 K1 O6 117.74(17)
O5 K1 Si1 86.44(14)
O1 K1 Si1 91.37(14)
O7 K1 Si1 172.88(13)
O3 K1 Si1 95.03(13)
O2 K1 Si1 104.28(13)
O4 K1 Si1 97.36(13)
O6 K1 Si1 93.67(13)
C13 Si1 C7 99.7(3)
C13 Si1 C1 100.1(3)
C7 Si1 C1 98.1(3)
C13 Si1 K1 124.1(2)
C7 Si1 K1 111.9(2)
C1 Si1 K1 118.5(2)
C19 O1 C30 113.0(6)
C19 O1 K1 118.8(5)
C30 O1 K1 115.7(4)
C31 O7 C34 107.9(6)
C31 O7 K1 116.2(5)
C34 O7 K1 121.6(5)
C21 O2 C20 112.6(6)
C21 O2 K1 115.0(5)
C20 O2 K1 110.0(5)
C23 O3 C22 112.4(6)
C23 O3 K1 115.4(4)
C22 O3 K1 113.8(4)
C29 O6 C28 111.9(6)
C29 O6 K1 111.1(4)
C28 O6 K1 106.6(4)
C26 O5 C27 112.9(6)
C26 O5 K1 118.8(5)
C27 O5 K1 121.0(5)
C25 O4 C24 113.3(6)
C25 O4 K1 112.4(4)
C24 O4 K1 108.7(4)
C6 C1 C2 116.0(8)
C6 C1 Si1 117.7(6)
C2 C1 Si1 126.4(6)
C8 C7 C12 115.6(7)
C8 C7 Si1 125.3(6)
C12 C7 Si1 119.1(6)
C18 C13 C14 115.9(7)
C18 C13 Si1 118.9(6)
C14 C13 Si1 125.2(6)
C7 C8 C9 121.0(8)
C7 C8 H10 119.5
C9 C8 H10 119.5
C10 C9 C8 122.0(9)
C10 C9 H9 119.0
C8 C9 H9 119.0
C16 C15 C14 120.6(7)
C16 C15 H14 119.7
C14 C15 H14 119.7
C3 C2 C1 122.0(7)
C3 C2 H5 119.0
C1 C2 H5 119.0
C11 C10 C9 118.3(8)
C11 C10 H8 120.9
C9 C10 H8 120.8
C10 C11 C12 119.9(8)
C10 C11 H7 120.0
C12 C11 H7 120.0
C5 C4 C3 119.2(8)
C5 C4 H3 120.4
C3 C4 H3 120.4
C17 C16 C15 118.9(7)
C17 C16 H13 120.6
C15 C16 H13 120.6
C4 C5 C6 119.2(8)
C4 C5 H2 120.4
C6 C5 H2 120.4
C32 C33 C34 100.6(7)
C32 C33 H42 111.6
C34 C33 H42 111.6
C32 C33 H43 111.6
C34 C33 H43 111.6
H42 C33 H43 109.4
O7 C31 C32 107.3(7)
O7 C31 H46 110.2
C32 C31 H46 110.2
O7 C31 H47 110.3
C32 C31 H47 110.3
H46 C31 H47 108.5
O5 C27 C28 107.4(6)
O5 C27 H22 110.2
C28 C27 H22 110.2
O5 C27 H23 110.2
C28 C27 H23 110.2
H22 C27 H23 108.5
O4 C25 C26 109.8(7)
O4 C25 H26 109.7
C26 C25 H26 109.7
O4 C25 H27 109.7
C26 C25 H27 109.7
H26 C25 H27 108.2
O2 C21 C22 109.0(6)
O2 C21 H34 109.9
C22 C21 H34 109.9
O2 C21 H35 109.9
C22 C21 H35 109.9
H34 C21 H35 108.3
O7 C34 C33 105.3(7)
O7 C34 H40 110.7
C33 C34 H40 110.7
O7 C34 H41 110.7
C33 C34 H41 110.7
H40 C34 H41 108.8
O3 C23 C24 109.3(6)
O3 C23 H30 109.8
C24 C23 H30 109.8
O3 C23 H31 109.8
C24 C23 H31 109.8
H30 C23 H31 108.3
C2 C3 C4 120.6(8)
C2 C3 H4 119.7
C4 C3 H4 119.7
C16 C17 C18 120.1(8)
C16 C17 H12 120.0
C18 C17 H12 120.0
O3 C22 C21 108.4(7)
O3 C22 H32 110.0
C21 C22 H32 110.0
O3 C22 H33 110.0
C21 C22 H33 110.0
H32 C22 H33 108.4
C15 C14 C13 122.0(7)
C15 C14 H15 119.0
C13 C14 H15 119.0
C33 C32 C31 102.6(7)
C33 C32 H44 111.2
C31 C32 H44 111.2
C33 C32 H45 111.3
C31 C32 H45 111.3
H44 C32 H45 109.2
O5 C26 C25 107.4(7)
O5 C26 H24 110.2
C25 C26 H24 110.2
O5 C26 H25 110.2
C25 C26 H25 110.2
H24 C26 H25 108.5
O4 C24 C23 108.6(7)
O4 C24 H28 110.0
C23 C24 H28 110.0
O4 C24 H29 110.0
C23 C24 H29 110.0
H28 C24 H29 108.4
O6 C28 C27 108.8(7)
O6 C28 H20 109.9
C27 C28 H20 109.9
O6 C28 H21 109.9
C27 C28 H21 109.9
H20 C28 H21 108.3
O1 C19 C20 107.6(7)
O1 C19 H38 110.2
C20 C19 H38 110.2
O1 C19 H39 110.2
C20 C19 H39 110.2
H38 C19 H39 108.5
O1 C30 C29 107.7(7)
O1 C30 H16 110.2
C29 C30 H16 110.2
O1 C30 H17 110.2
C29 C30 H17 110.2
H16 C30 H17 108.5
O2 C20 C19 108.9(7)
O2 C20 H36 109.9
C19 C20 H36 109.9
O2 C20 H37 109.9
C19 C20 H37 109.9
H36 C20 H37 108.3
O6 C29 C30 109.9(7)
O6 C29 H18 109.7
C30 C29 H18 109.7
O6 C29 H19 109.7
C30 C29 H19 109.7
H18 C29 H19 108.2
C11 C12 C7 123.2(9)
C11 C12 H6 118.4
C7 C12 H6 118.4
C1 C6 C5 123.0(8)
C1 C6 H1 118.5
C5 C6 H1 118.5
C13 C18 C17 122.5(8)
C13 C18 H11 118.8
C17 C18 H11 118.8

loop_
_geom_bond_atom_site_label_1
_geom_bond_atom_site_label_2
_geom_bond_distance
K1 O5 2.740(6)
K1 O1 2.796(6)
K1 O7 2.797(5)
K1 O3 2.801(6)
K1 O2 2.819(6)
K1 O4 2.833(6)
K1 O6 2.867(6)
K1 Si1 3.456(3)
Si1 C13 1.929(8)
Si1 C7 1.935(8)
Si1 C1 1.945(8)
O1 C19 1.410(10)
O1 C30 1.431(10)
O7 C31 1.435(10)
O7 C34 1.435(10)
O2 C21 1.413(10)
O2 C20 1.429(10)
O3 C23 1.425(10)
O3 C22 1.416(10)
O6 C29 1.420(10)
O6 C28 1.441(10)
O5 C26 1.417(10)
O5 C27 1.428(10)
O4 C25 1.414(9)
O4 C24 1.432(10)
C1 C6 1.394(11)
C1 C2 1.393(11)
C7 C8 1.410(12)
C7 C12 1.401(11)
C13 C18 1.399(11)
C13 C14 1.399(11)
C8 C9 1.388(12)
C8 H10 0.9500
C9 C10 1.377(13)
C9 H9 0.9500
C15 C16 1.387(11)
C15 C14 1.402(11)
C15 H14 0.9500
C2 C3 1.381(11)
C2 H5 0.9500
C10 C11 1.389(14)
C10 H8 0.9500
C11 C12 1.383(12)
C11 H7 0.9500
C4 C5 1.385(12)
C4 C3 1.385(12)
C4 H3 0.9500
C16 C17 1.380(12)
C16 H13 0.9500
C5 C6 1.390(13)
C5 H2 0.9500
C33 C32 1.512(12)
C33 C34 1.512(12)
C33 H42 0.9900
C33 H43 0.9900
C31 C32 1.512(12)
C31 H46 0.9900
C31 H47 0.9900
C27 C28 1.501(12)
C27 H22 0.9900
C27 H23 0.9900
C25 C26 1.498(12)
C25 H26 0.9900
C25 H27 0.9900
C21 C22 1.497(12)
C21 H34 0.9900
C21 H35 0.9900
C34 H40 0.9900
C34 H41 0.9900
C23 C24 1.484(12)
C23 H30 0.9900
C23 H31 0.9900
C3 H4 0.9500
C17 C18 1.407(12)
C17 H12 0.9500
C22 H32 0.9900
C22 H33 0.9900
C14 H15 0.9500
C32 H44 0.9900
C32 H45 0.9900
C26 H24 0.9900
C26 H25 0.9900
C24 H28 0.9900
C24 H29 0.9900
C28 H20 0.9900
C28 H21 0.9900
C19 C20 1.524(13)
C19 H38 0.9900
C19 H39 0.9900
C30 C29 1.485(11)
C30 H16 0.9900
C30 H17 0.9900
C20 H36 0.9900
C20 H37 0.9900
C29 H18 0.9900
C29 H19 0.9900
C12 H6 0.9500
C6 H1 0.9500
C18 H11 0.9500
